data_7202894
loop_
_publ_author_name
'Gu, Xiaojun'
'Xue, Dongfeng'

_publ_section_title
;
 Self-assembly of 3-D 4d?4f coordination frameworks based on 1-D
 inorganic heterometallic chains and linear organic linkers
;
_journal_issue 6
_journal_name_full CrystEngComm
_journal_page_first 471
_journal_paper_doi 10.1039/b704544a
_journal_volume 9
_journal_year 2007
_chemical_formula_sum 'C17 H9.5 Ag N2.5 Nd O9'
_chemical_formula_weight 644.88
_chemical_name_systematic
;
?
;
_space_group_IT_number 2
_symmetry_cell_setting triclinic
_symmetry_space_group_name_Hall '-P 1'
_symmetry_space_group_name_H-M 'P -1'
_atom_sites_solution_hydrogens geom
_atom_sites_solution_primary direct
_atom_sites_solution_secondary difmap
_audit_creation_method SHELXL-97
_cell_angle_alpha 100.265(5)
_cell_angle_beta 101.038(4)
_cell_angle_gamma 96.057(5)
_cell_formula_units_Z 2
_cell_length_a 7.350(3)
_cell_length_b 10.453(4)
_cell_length_c 11.652(4)
_cell_measurement_temperature 293(2)
_cell_volume 855.5(6)
_computing_structure_refinement 'SHELXL-97 (Sheldrick, 1997)'
_computing_structure_solution 'SHELXS-97 (Sheldrick, 1990)'
_diffrn_ambient_temperature 293(2)
_diffrn_measured_fraction_theta_full 0.972
_diffrn_measured_fraction_theta_max 0.972
_diffrn_radiation_monochromator graphite
_diffrn_radiation_source 'fine-focus sealed tube'
_diffrn_radiation_type MoK\a
_diffrn_radiation_wavelength 0.71073
_diffrn_reflns_av_R_equivalents 0.0305
_diffrn_reflns_av_sigmaI/netI 0.0743
_diffrn_reflns_limit_h_max 9
_diffrn_reflns_limit_h_min -8
_diffrn_reflns_limit_k_max 13
_diffrn_reflns_limit_k_min -6
_diffrn_reflns_limit_l_max 14
_diffrn_reflns_limit_l_min -14
_diffrn_reflns_number 4748
_diffrn_reflns_theta_full 26.37
_diffrn_reflns_theta_max 26.37
_diffrn_reflns_theta_min 1.82
_exptl_absorpt_coefficient_mu 4.209
_exptl_absorpt_correction_type empirical
_exptl_crystal_colour pink
_exptl_crystal_density_diffrn 2.503
_exptl_crystal_density_method 'not measured'
_exptl_crystal_description needle
_exptl_crystal_F_000 616
_exptl_crystal_size_max 0.21
_exptl_crystal_size_mid 0.05
_exptl_crystal_size_min 0.02
_refine_diff_density_max 1.748
_refine_diff_density_min -1.773
_refine_diff_density_rms 0.245
_refine_ls_extinction_coef 0.0030(7)
_refine_ls_extinction_expression Fc^*^=kFc[1+0.001xFc^2^\l^3^/sin(2\q)]^-1/4^
_refine_ls_extinction_method SHELXL
_refine_ls_goodness_of_fit_ref 1.051
_refine_ls_hydrogen_treatment mixed
_refine_ls_matrix_type full
_refine_ls_number_parameters 296
_refine_ls_number_reflns 3395
_refine_ls_number_restraints 6
_refine_ls_restrained_S_all 1.050
_refine_ls_R_factor_all 0.0708
_refine_ls_R_factor_gt 0.0515
_refine_ls_shift/su_max 0.000
_refine_ls_shift/su_mean 0.000
_refine_ls_structure_factor_coef Fsqd
_refine_ls_weighting_details 'calc w=1/[\s^2^(Fo^2^)+(0.0615P)^2^+2.2088P] where P=(Fo^2^+2Fc^2^)/3'
_refine_ls_weighting_scheme calc
_refine_ls_wR_factor_gt 0.1171
_refine_ls_wR_factor_ref 0.1282
_reflns_number_gt 2678
_reflns_number_total 3395
_reflns_threshold_expression >2sigma(I)
_cod_data_source_file b704544a.txt
_cod_data_source_block 1
_cod_original_sg_symbol_H-M P-1
_cod_original_formula_sum 'C17 H9.50 Ag N2.50 Nd O9'
_cod_database_code 7202894

loop_
_symmetry_equiv_pos_as_xyz
'x, y, z'
'-x, -y, -z'

loop_
_atom_site_label
_atom_site_type_symbol
_atom_site_fract_x
_atom_site_fract_y
_atom_site_fract_z
_atom_site_U_iso_or_equiv
_atom_site_adp_type
_atom_site_occupancy
_atom_site_symmetry_multiplicity
_atom_site_calc_flag
_atom_site_refinement_flags
_atom_site_disorder_assembly
_atom_site_disorder_group
Nd1 Nd 0.24274(6) 0.52743(5) 0.43165(4) 0.01492(19) Uani 1 1 d . . .
Ag1 Ag -0.21020(12) -0.25107(9) 0.21199(8) 0.0420(3) Uani 1 1 d . . .
O1 O 0.0399(8) 0.3713(6) 0.5032(6) 0.0196(14) Uani 1 1 d . . .
O3 O 0.4270(8) 0.3551(6) 0.4832(6) 0.0173(13) Uani 1 1 d . . .
O4 O 0.4395(10) 0.2357(7) 0.6250(6) 0.0335(17) Uani 1 1 d . . .
O5 O 0.4040(9) 0.4710(7) 0.2715(6) 0.0245(15) Uani 1 1 d . . .
N1 N -0.0111(11) -0.0751(8) 0.3056(8) 0.0269(19) Uani 1 1 d . . .
C1 C 0.1773(14) -0.0705(9) 0.3221(9) 0.026(2) Uani 1 1 d . . .
H1A H 0.2258 -0.1433 0.2883 0.01(2) Uiso 1 1 d R . .
C2 C 0.2991(13) 0.0382(9) 0.3873(9) 0.026(2) Uani 1 1 d . . .
H2A H 0.4274 0.0383 0.3949 0.04(3) Uiso 1 1 d R . .
C3 C 0.2334(12) 0.1490(9) 0.4424(8) 0.0192(19) Uani 1 1 d . . .
C4 C 0.0379(12) 0.1455(9) 0.4247(8) 0.0177(19) Uani 1 1 d . . .
C5 C -0.0760(14) 0.0307(9) 0.3554(9) 0.025(2) Uani 1 1 d . . .
H5A H -0.2052 0.0284 0.3434 0.01(2) Uiso 1 1 d R . .
C6 C -0.0540(12) 0.2558(9) 0.4738(8) 0.0175(19) Uani 1 1 d . . .
C7 C 0.3751(12) 0.2557(9) 0.5260(8) 0.0185(19) Uani 1 1 d . . .
O9 O 0.511(5) -0.022(3) -0.035(2) 0.066(7) Uani 0.50 1 d P . .
O10 O 0.543(5) 0.073(3) 0.126(4) 0.125(14) Uani 0.50 1 d P . .
N3 N 0.109(4) 0.0908(17) 0.0905(15) 0.099(7) Uani 0.50 1 d P . .
C15 C 0.186(3) 0.0105(16) 0.0183(15) 0.084(6) Uani 1 1 d . . .
C16 C 0.109(4) 0.0908(17) 0.0905(15) 0.099(7) Uani 0.50 1 d P . .
C17 C 0.387(8) 0.017(6) 0.037(7) 0.13(3) Uani 0.50 1 d PU . .
C18 C 0.082(4) -0.0843(17) -0.0770(17) 0.103(8) Uani 1 1 d . . .
O2 O 0.2149(8) 0.7645(6) 0.5068(6) 0.0233(15) Uani 1 1 d . . .
O6 O 0.3076(9) 0.5626(6) 0.6498(6) 0.0216(14) Uani 1 1 d . . .
O8 O 0.0304(9) 0.3675(6) 0.2566(6) 0.0251(15) Uani 1 1 d . . .
N2 N -0.4591(11) -0.3207(8) 0.0686(7) 0.0233(18) Uani 1 1 d . . .
C8 C -0.4443(12) -0.3577(9) -0.0453(8) 0.021(2) Uani 1 1 d . . .
C12 C -0.6336(13) -0.3295(10) 0.0910(8) 0.024(2) Uani 1 1 d . . .
H8A H -0.3249 -0.3535 -0.0615 0.03(3) Uiso 1 1 d R . .
C9 C -0.5956(12) -0.4013(9) -0.1399(8) 0.0197(19) Uani 1 1 d . . .
C10 C -0.7748(12) -0.4073(9) -0.1163(8) 0.020(2) Uani 1 1 d . . .
C13 C -0.5613(12) -0.4417(8) -0.2650(8) 0.0168(18) Uani 1 1 d . . .
C11 C -0.7899(14) -0.3706(9) 0.0004(9) 0.026(2) Uani 1 1 d . . .
C14 C -0.9479(12) -0.4536(9) -0.2138(8) 0.0178(19) Uani 1 1 d . . .
H11A H -0.9078 -0.3736 0.0183 0.05(3) Uiso 1 1 d R . .
H12A H -0.6479 -0.3077 0.1693 0.08(5) Uiso 1 1 d R . .
O7 O 0.0098(9) 0.5759(6) 0.2480(6) 0.0246(15) Uani 1 1 d . . .

loop_
_atom_site_aniso_label
_atom_site_aniso_U_11
_atom_site_aniso_U_22
_atom_site_aniso_U_33
_atom_site_aniso_U_23
_atom_site_aniso_U_13
_atom_site_aniso_U_12
Nd1 0.0118(3) 0.0163(3) 0.0161(3) 0.00133(18) 0.00338(18) 0.00243(18)
Ag1 0.0327(5) 0.0461(6) 0.0341(5) -0.0088(4) -0.0024(4) -0.0060(4)
O1 0.015(3) 0.018(3) 0.020(3) -0.003(3) -0.001(3) -0.004(3)
O3 0.012(3) 0.015(3) 0.023(3) 0.001(3) 0.004(3) -0.001(2)
O4 0.040(4) 0.027(4) 0.026(4) 0.007(3) -0.005(3) -0.005(3)
O5 0.018(3) 0.035(4) 0.021(4) 0.000(3) 0.006(3) 0.009(3)
N1 0.026(4) 0.017(4) 0.031(5) 0.000(4) 0.000(4) -0.004(3)
C1 0.028(5) 0.019(5) 0.031(6) 0.003(4) 0.008(4) 0.009(4)
C2 0.019(5) 0.021(5) 0.036(6) 0.003(4) 0.005(4) 0.002(4)
C3 0.021(5) 0.015(4) 0.025(5) 0.007(4) 0.008(4) 0.006(4)
C4 0.014(4) 0.019(5) 0.018(5) -0.002(4) 0.003(4) 0.000(4)
C5 0.023(5) 0.019(5) 0.036(6) 0.006(4) 0.012(4) 0.004(4)
C6 0.016(4) 0.017(5) 0.019(5) 0.000(4) 0.004(4) 0.006(4)
C7 0.016(4) 0.019(5) 0.019(5) -0.001(4) 0.000(4) 0.004(4)
O9 0.10(2) 0.057(17) 0.048(18) 0.005(14) 0.03(2) 0.024(17)
O10 0.11(3) 0.10(3) 0.16(4) 0.05(3) -0.02(2) 0.01(2)
N3 0.19(2) 0.058(10) 0.052(10) 0.022(8) 0.027(14) 0.019(14)
C15 0.159(19) 0.050(9) 0.045(9) 0.008(8) 0.029(11) 0.020(11)
C16 0.19(2) 0.058(10) 0.052(10) 0.022(8) 0.027(14) 0.019(14)
C17 0.15(5) 0.12(4) 0.21(6) 0.13(4) 0.16(5) 0.09(4)
C18 0.21(3) 0.041(10) 0.052(11) 0.016(8) 0.013(15) 0.017(14)
O2 0.014(3) 0.022(3) 0.033(4) 0.002(3) 0.009(3) -0.002(3)
O6 0.020(3) 0.026(4) 0.019(3) 0.002(3) 0.005(3) 0.005(3)
O8 0.018(3) 0.023(4) 0.033(4) 0.002(3) 0.005(3) 0.003(3)
N2 0.030(4) 0.021(4) 0.012(4) -0.004(3) -0.003(3) -0.003(4)
C8 0.012(4) 0.029(5) 0.021(5) 0.002(4) 0.004(4) 0.005(4)
C12 0.023(5) 0.028(5) 0.018(5) -0.002(4) 0.004(4) 0.007(4)
C9 0.017(5) 0.021(5) 0.023(5) 0.004(4) 0.007(4) 0.010(4)
C10 0.017(4) 0.019(5) 0.026(5) 0.003(4) 0.009(4) 0.003(4)
C13 0.022(5) 0.014(4) 0.014(5) 0.000(4) 0.005(4) -0.002(4)
C11 0.025(5) 0.024(5) 0.025(5) -0.004(4) 0.005(4) 0.008(4)
C14 0.015(4) 0.025(5) 0.014(5) 0.002(4) 0.007(4) 0.002(4)
O7 0.020(3) 0.026(4) 0.027(4) 0.007(3) 0.003(3) 0.000(3)

loop_
_atom_type_symbol
_atom_type_description
_atom_type_scat_dispersion_real
_atom_type_scat_dispersion_imag
_atom_type_scat_source
C C 0.0033 0.0016 'International Tables Vol C Tables 4.2.6.8 and 6.1.1.4'
H H 0.0000 0.0000 'International Tables Vol C Tables 4.2.6.8 and 6.1.1.4'
Ag Ag -0.8971 1.1015 'International Tables Vol C Tables 4.2.6.8 and 6.1.1.4'
N N 0.0061 0.0033 'International Tables Vol C Tables 4.2.6.8 and 6.1.1.4'
Nd Nd -0.1943 3.0179 'International Tables Vol C Tables 4.2.6.8 and 6.1.1.4'
O O 0.0106 0.0060 'International Tables Vol C Tables 4.2.6.8 and 6.1.1.4'

loop_
_geom_angle_atom_site_label_1
_geom_angle_atom_site_label_2
_geom_angle_atom_site_label_3
_geom_angle
_geom_angle_site_symmetry_1
_geom_angle_site_symmetry_3
_geom_angle_publ_flag
O5 Nd1 O6 138.5(2) . . ?
O5 Nd1 O3 73.7(2) . . ?
O6 Nd1 O3 74.4(2) . . ?
O5 Nd1 O1 125.3(2) . . ?
O6 Nd1 O1 67.7(2) . . ?
O3 Nd1 O1 72.9(2) . . ?
O5 Nd1 O2 119.7(2) . . ?
O6 Nd1 O2 73.4(2) . . ?
O3 Nd1 O2 140.8(2) . . ?
O1 Nd1 O2 113.7(2) . . ?
O5 Nd1 O3 76.2(2) . 2_666 ?
O6 Nd1 O3 70.4(2) . 2_666 ?
O3 Nd1 O3 75.0(2) . 2_666 ?
O1 Nd1 O3 132.3(2) . 2_666 ?
O2 Nd1 O3 73.51(19) . 2_666 ?
O5 Nd1 O8 69.0(2) . . ?
O6 Nd1 O8 137.4(2) . . ?
O3 Nd1 O8 91.4(2) . . ?
O1 Nd1 O8 69.8(2) . . ?
O2 Nd1 O8 127.6(2) . . ?
O3 Nd1 O8 145.1(2) 2_666 . ?
O5 Nd1 O1 146.4(2) . 2_566 ?
O6 Nd1 O1 73.9(2) . 2_566 ?
O3 Nd1 O1 136.44(19) . 2_566 ?
O1 Nd1 O1 67.8(2) . 2_566 ?
O2 Nd1 O1 50.75(19) . 2_566 ?
O3 Nd1 O1 120.07(19) 2_666 2_566 ?
O8 Nd1 O1 92.10(19) . 2_566 ?
O5 Nd1 O7 78.1(2) . . ?
O6 Nd1 O7 142.2(2) . . ?
O3 Nd1 O7 139.3(2) . . ?
O1 Nd1 O7 101.7(2) . . ?
O2 Nd1 O7 79.1(2) . . ?
O3 Nd1 O7 125.48(19) 2_666 . ?
O8 Nd1 O7 50.8(2) . . ?
O1 Nd1 O7 68.6(2) 2_566 . ?
O5 Nd1 C14 74.7(2) . 2_455 ?
O6 Nd1 C14 144.6(2) . 2_455 ?
O3 Nd1 C14 116.4(2) . 2_455 ?
O1 Nd1 C14 83.0(2) . 2_455 ?
O2 Nd1 C14 102.8(2) . 2_455 ?
O3 Nd1 C14 143.6(2) 2_666 2_455 ?
O8 Nd1 C14 25.4(2) . 2_455 ?
O1 Nd1 C14 77.0(2) 2_566 2_455 ?
O7 Nd1 C14 25.8(2) . 2_455 ?
O5 Nd1 C6 138.1(2) . 2_566 ?
O6 Nd1 C6 70.6(2) . 2_566 ?
O3 Nd1 C6 144.9(2) . 2_566 ?
O1 Nd1 C6 90.6(2) . 2_566 ?
O2 Nd1 C6 25.0(2) . 2_566 ?
O3 Nd1 C6 96.0(2) 2_666 2_566 ?
O8 Nd1 C6 112.1(2) . 2_566 ?
O1 Nd1 C6 25.8(2) 2_566 2_566 ?
O7 Nd1 C6 73.4(2) . 2_566 ?
C14 Nd1 C6 91.2(2) 2_455 2_566 ?
O5 Nd1 Nd1 70.93(15) . 2_666 ?
O6 Nd1 Nd1 67.57(14) . 2_666 ?
O3 Nd1 Nd1 38.15(14) . 2_666 ?
O1 Nd1 Nd1 104.38(14) . 2_666 ?
O2 Nd1 Nd1 107.43(15) . 2_666 ?
O3 Nd1 Nd1 36.84(13) 2_666 2_666 ?
O8 Nd1 Nd1 122.65(14) . 2_666 ?
O1 Nd1 Nd1 140.38(14) 2_566 2_666 ?
O7 Nd1 Nd1 147.37(14) . 2_666 ?
C14 Nd1 Nd1 142.26(17) 2_455 2_666 ?
C6 Nd1 Nd1 125.11(18) 2_566 2_666 ?
N2 Ag1 N1 142.9(3) . . ?
N2 Ag1 O7 115.0(3) . 1_545 ?
N1 Ag1 O7 97.9(3) . 1_545 ?
C6 O1 Nd1 142.6(6) . . ?
C6 O1 Nd1 91.7(5) . 2_566 ?
Nd1 O1 Nd1 112.2(2) . 2_566 ?
C7 O3 Nd1 127.5(5) . . ?
C7 O3 Nd1 117.1(5) . 2_666 ?
Nd1 O3 Nd1 105.0(2) . 2_666 ?
C13 O5 Nd1 135.2(6) 2 . ?
C5 N1 C1 117.5(8) . . ?
C5 N1 Ag1 119.1(7) . . ?
C1 N1 Ag1 123.3(6) . . ?
N1 C1 C2 122.1(9) . . ?
N1 C1 H1A 119.0 . . ?
C2 C1 H1A 118.9 . . ?
C1 C2 C3 121.1(9) . . ?
C1 C2 H2A 119.5 . . ?
C3 C2 H2A 119.4 . . ?
C2 C3 C4 117.1(9) . . ?
C2 C3 C7 117.7(8) . . ?
C4 C3 C7 124.9(8) . . ?
C5 C4 C3 117.8(8) . . ?
C5 C4 C6 118.4(8) . . ?
C3 C4 C6 123.8(8) . . ?
N1 C5 C4 124.3(9) . . ?
N1 C5 H5A 117.8 . . ?
C4 C5 H5A 117.8 . . ?
O2 C6 O1 120.7(8) 2_566 . ?
O2 C6 C4 120.8(8) 2_566 . ?
O1 C6 C4 118.3(8) . . ?
O2 C6 Nd1 58.5(4) 2_566 2_566 ?
O1 C6 Nd1 62.5(4) . 2_566 ?
C4 C6 Nd1 179.0(7) . 2_566 ?
O4 C7 O3 126.1(9) . . ?
O4 C7 C3 117.2(8) . . ?
O3 C7 C3 116.5(8) . . ?
C17 O9 O9 114(10) 2_655 2_655 ?
C17 O9 O10 97(7) 2_655 2_655 ?
O9 O9 O10 149(8) 2_655 2_655 ?
C17 O9 C17 144(6) 2_655 . ?
O9 O9 C17 30(5) 2_655 . ?
O10 O9 C17 120(5) 2_655 . ?
O9 O10 C17 33(2) 2_655 . ?
C15 N3 C18 122(2) . 2 ?
N3 C15 C18 123(2) . . ?
N3 C15 C17 121(4) . . ?
C18 C15 C17 116(4) . . ?
O9 C17 O10 51(6) 2_655 . ?
O9 C17 O9 36(6) 2_655 . ?
O10 C17 O9 87(4) . . ?
O9 C17 C15 169(8) 2_655 . ?
O10 C17 C15 138(6) . . ?
O9 C17 C15 135(6) . . ?
C16 C18 N3 0(2) 2 2 ?
C16 C18 C15 115(2) 2 . ?
N3 C18 C15 115(2) 2 . ?
C6 O2 Nd1 96.5(5) 2_566 . ?
C13 O6 Nd1 139.3(6) 1_666 . ?
C14 O8 Nd1 95.3(5) 2_455 . ?
C8 N2 C12 117.4(8) . . ?
C8 N2 Ag1 121.1(6) . . ?
C12 N2 Ag1 121.5(6) . . ?
N2 C8 C9 123.9(8) . . ?
N2 C8 H8A 118.1 . . ?
C9 C8 H8A 118.0 . . ?
N2 C12 C11 121.3(9) . . ?
N2 C12 H12A 119.3 . . ?
C11 C12 H12A 119.3 . . ?
C8 C9 C10 118.3(8) . . ?
C8 C9 C13 119.2(8) . . ?
C10 C9 C13 122.6(8) . . ?
C11 C10 C9 117.8(9) . . ?
C11 C10 C14 120.2(8) . . ?
C9 C10 C14 122.0(8) . . ?
O5 C13 O6 127.0(8) 2 1_444 ?
O5 C13 C9 116.2(8) 2 . ?
O6 C13 C9 116.7(8) 1_444 . ?
C10 C11 C12 121.2(9) . . ?
C10 C11 H11A 119.4 . . ?
C12 C11 H11A 119.4 . . ?
O8 C14 O7 122.1(8) 2_455 2_455 ?
O8 C14 C10 117.6(8) 2_455 . ?
O7 C14 C10 120.3(8) 2_455 . ?
O8 C14 Nd1 59.4(5) 2_455 2_455 ?
O7 C14 Nd1 64.0(5) 2_455 2_455 ?
C10 C14 Nd1 169.6(6) . 2_455 ?
C14 O7 Ag1 120.4(5) 2_455 1_565 ?
C14 O7 Nd1 90.2(5) 2_455 . ?
Ag1 O7 Nd1 136.3(3) 1_565 . ?

loop_
_geom_bond_atom_site_label_1
_geom_bond_atom_site_label_2
_geom_bond_distance
_geom_bond_site_symmetry_2
_geom_bond_publ_flag
Nd1 O5 2.416(6) . ?
Nd1 O6 2.447(6) . ?
Nd1 O3 2.455(6) . ?
Nd1 O1 2.455(6) . ?
Nd1 O2 2.520(6) . ?
Nd1 O3 2.529(6) 2_666 ?
Nd1 O8 2.530(7) . ?
Nd1 O1 2.607(6) 2_566 ?
Nd1 O7 2.633(6) . ?
Nd1 C14 2.929(9) 2_455 ?
Nd1 C6 2.938(8) 2_566 ?
Nd1 Nd1 3.9551(16) 2_666 ?
Ag1 N2 2.187(8) . ?
Ag1 N1 2.195(8) . ?
Ag1 O7 2.587(6) 1_545 ?
O1 C6 1.280(10) . ?
O1 Nd1 2.607(6) 2_566 ?
O3 C7 1.284(11) . ?
O3 Nd1 2.529(6) 2_666 ?
O4 C7 1.223(11) . ?
O5 C13 1.239(10) 2 ?
N1 C5 1.333(12) . ?
N1 C1 1.355(12) . ?
C1 C2 1.374(14) . ?
C1 H1A 0.9299 . ?
C2 C3 1.400(13) . ?
C2 H2A 0.9300 . ?
C3 C4 1.407(12) . ?
C3 C7 1.502(13) . ?
C4 C5 1.406(13) . ?
C4 C6 1.480(11) . ?
C5 H5A 0.9300 . ?
C6 O2 1.249(10) 2_566 ?
C6 Nd1 2.938(8) 2_566 ?
O9 C17 0.76(5) 2_655 ?
O9 O9 0.91(4) 2_655 ?
O9 O10 1.08(4) 2_655 ?
O9 C17 1.40(6) . ?
O10 O9 1.08(4) 2_655 ?
O10 C17 1.38(8) . ?
N3 C15 1.33(2) . ?
N3 C18 1.38(3) 2 ?
C15 C18 1.39(3) . ?
C15 C17 1.44(6) . ?
C17 O9 0.76(5) 2_655 ?
C18 C16 1.38(3) 2 ?
C18 N3 1.38(3) 2 ?
O2 C6 1.249(10) 2_566 ?
O6 C13 1.255(11) 1_666 ?
O8 C14 1.260(11) 2_455 ?
N2 C8 1.344(12) . ?
N2 C12 1.354(12) . ?
C8 C9 1.380(13) . ?
C8 H8A 0.9301 . ?
C12 C11 1.375(13) . ?
C12 H12A 0.9290 . ?
C9 C10 1.393(12) . ?
C9 C13 1.520(12) . ?
C10 C11 1.374(13) . ?
C10 C14 1.505(13) . ?
C13 O5 1.239(10) 2 ?
C13 O6 1.255(11) 1_444 ?
C11 H11A 0.9280 . ?
C14 O8 1.260(11) 2_455 ?
C14 O7 1.275(11) 2_455 ?
C14 Nd1 2.929(9) 2_455 ?
O7 C14 1.275(11) 2_455 ?
O7 Ag1 2.587(6) 1_565 ?
